data_7027951
loop_
_publ_author_name
'Kuncheria, Joshi'
'Mirza, Hameed A.'
'Jenkins, Hilary A.'
'Vittal, Jagadese J.'
'Puddephatt, Richard J.'

_publ_section_title
;
 Reactions of a diruthenium complex with sulfur, selenium and sulfur
 dioxide
;
_journal_issue 2
_journal_name_full 'Journal of the Chemical Society, Dalton Transactions'
_journal_page_first 285
_journal_paper_doi 10.1039/a706728c
_journal_year 1998
_chemical_formula_sum 'C56.5 H47 O5.5 P4 Ru2'
_chemical_formula_weight 1139.96
_chemical_name_systematic
; 
 ? 
;
_space_group_IT_number 14
_symmetry_cell_setting monoclinic
_symmetry_space_group_name_Hall '-P 2ybc'
_symmetry_space_group_name_H-M 'P 1 21/c 1'
_atom_sites_solution_hydrogens geom
_atom_sites_solution_primary direct
_atom_sites_solution_secondary difmap
_audit_creation_method SHELXL
_cell_angle_alpha 90.00
_cell_angle_beta 104.94(3)
_cell_angle_gamma 90.00
_cell_formula_units_Z 4
_cell_length_a 11.989(2)
_cell_length_b 22.496(3)
_cell_length_c 22.188(5)
_cell_measurement_reflns_used 22
_cell_measurement_temperature 295(2)
_cell_measurement_theta_max 12.48
_cell_measurement_theta_min 1.80
_cell_volume 5782(2)
_computing_cell_refinement 'Siemens XSCANS'
_computing_data_collection 'Siemens XSCANS'
_computing_data_reduction 'Siemens SHELXTL'
_computing_molecular_graphics 'Siemens SHELXTL'
_computing_publication_material 'Siemens SHELXTL'
_computing_structure_refinement 'SHELXL-93 (Sheldrick, 1993)'
_computing_structure_solution 'SHELXS-86 (Sheldrick, 1990)'
_diffrn_ambient_temperature 295(2)
_diffrn_measurement_device 'Siemens P4'
_diffrn_measurement_method '\w scans'
_diffrn_radiation_monochromator graphite
_diffrn_radiation_source 'fine-focus sealed tube'
_diffrn_radiation_type MoK\a
_diffrn_radiation_wavelength 0.71073
_diffrn_reflns_av_R_equivalents 0.0677
_diffrn_reflns_av_sigmaI/netI 0.1747
_diffrn_reflns_limit_h_max 14
_diffrn_reflns_limit_h_min -1
_diffrn_reflns_limit_k_max 26
_diffrn_reflns_limit_k_min -1
_diffrn_reflns_limit_l_max 25
_diffrn_reflns_limit_l_min -26
_diffrn_reflns_number 9962
_diffrn_reflns_theta_max 23.00
_diffrn_reflns_theta_min 1.76
_diffrn_standards_interval_count 197
_diffrn_standards_number 3
_exptl_absorpt_coefficient_mu 0.676
_exptl_absorpt_correction_T_max 0.3390
_exptl_absorpt_correction_T_min 0.3120
_exptl_absorpt_correction_type empirical
_exptl_crystal_colour orange
_exptl_crystal_density_diffrn 1.310
_exptl_crystal_description rod
_exptl_crystal_F_000 2312
_exptl_crystal_size_max 0.30
_exptl_crystal_size_mid 0.18
_exptl_crystal_size_min 0.18
_refine_diff_density_max 1.441
_refine_diff_density_min -0.516
_refine_diff_density_rms 0.144
_refine_ls_extinction_coef 0.00060(15)
_refine_ls_extinction_expression Fc^*^=kFc[1+0.001xFc^2^\l^3^/sin(2\q)]^-1/4^
_refine_ls_extinction_method SHELXL
_refine_ls_goodness_of_fit_all 1.035
_refine_ls_goodness_of_fit_obs 1.216
_refine_ls_matrix_type full
_refine_ls_number_parameters 632
_refine_ls_number_reflns 6620
_refine_ls_number_restraints 7
_refine_ls_restrained_S_all 1.158
_refine_ls_restrained_S_obs 1.214
_refine_ls_R_factor_all 0.1995
_refine_ls_R_factor_obs 0.0834
_refine_ls_shift/esd_max -0.007
_refine_ls_shift/esd_mean 0.001
_refine_ls_structure_factor_coef Fsqd
_refine_ls_weighting_details 'w=1/[\s^2^(Fo^2^)+(0.1157P)^2^+0.0000P] where P=(Fo^2^+2Fc^2^)/3'
_refine_ls_weighting_scheme calc
_refine_ls_wR_factor_all 0.2783
_refine_ls_wR_factor_obs 0.1931
_reflns_number_observed 3710
_reflns_number_total 8044
_reflns_observed_criterion >2sigma(I)
_cod_data_source_file c706728asup1.cif
_cod_data_source_block h1022
_cod_depositor_comments
;
The following automatic conversions were performed:

'_symmetry_cell_setting' value 'Monoclinic' changed to 'monoclinic'
according to /home/saulius/struct/CIF-dictionaries/cif_core.dic
dictionary named 'cif_core.dic' version 2.4.2 from 2011-04-26.

Automatic conversion script
Id: cif_fix_values 1891 2012-01-12 08:04:46Z andrius 

The following automatic conversions were performed:

'_refine_ls_weighting_scheme' value 'calc
w=1/[\s^2^(Fo^2^)+(0.1157P)^2^+0.0000P] where P=(Fo^2^+2Fc^2^)/3' was
changed to 'calc'. New tag '_refine_ls_weighting_details' was
created. The value of the new tag was set to
'w=1/[\s^2^(Fo^2^)+(0.1157P)^2^+0.0000P] where P=(Fo^2^+2Fc^2^)/3'.

Automatic conversion script
Id: cif_fix_values 3143 2015-03-26 13:38:13Z robertas 
;
_cod_original_cell_volume 5782.1(18)
_cod_original_sg_symbol_H-M P2(1)/c
_cod_original_formula_sum 'C56.50 H47 O5.50 P4 Ru2'
_cod_database_code 7027951

loop_
_symmetry_equiv_pos_as_xyz
'x, y, z'
'-x, y+1/2, -z+1/2'
'-x, -y, -z'
'x, -y-1/2, z-1/2'

loop_
_atom_site_aniso_label
_atom_site_aniso_U_11
_atom_site_aniso_U_22
_atom_site_aniso_U_33
_atom_site_aniso_U_23
_atom_site_aniso_U_13
_atom_site_aniso_U_12
Ru1 0.0348(8) 0.0306(7) 0.0297(7) 0.0002(6) 0.0058(6) -0.0036(7)
Ru2 0.0438(8) 0.0311(7) 0.0350(7) -0.0029(6) 0.0137(6) -0.0056(7)
P1 0.038(3) 0.029(2) 0.032(2) 0.001(2) 0.006(2) 0.004(2)
P2 0.036(2) 0.038(2) 0.034(2) 0.001(2) 0.008(2) -0.003(2)
P3 0.040(3) 0.032(2) 0.036(2) 0.001(2) 0.013(2) -0.003(2)
P4 0.048(3) 0.036(2) 0.038(2) -0.005(2) 0.013(2) -0.006(2)
O1 0.047(9) 0.089(11) 0.138(13) -0.012(10) 0.008(9) 0.033(8)
O2 0.110(11) 0.080(9) 0.038(7) 0.009(7) 0.004(7) -0.025(9)
O3 0.074(10) 0.099(11) 0.044(8) 0.019(7) -0.005(7) 0.012(9)
O4 0.114(12) 0.092(11) 0.138(13) -0.033(9) 0.098(11) -0.020(9)
O5 0.043(7) 0.063(8) 0.050(7) 0.007(6) 0.004(6) 0.007(6)
C1 0.045(12) 0.044(11) 0.070(12) -0.020(9) 0.007(10) 0.001(10)
C2 0.045(11) 0.045(10) 0.052(11) 0.004(9) 0.000(9) 0.005(8)
C3 0.056(12) 0.055(12) 0.048(11) -0.003(9) 0.010(10) -0.008(10)
C4 0.057(12) 0.044(11) 0.077(13) -0.025(10) 0.020(10) -0.019(9)
C5 0.043(10) 0.032(9) 0.038(9) -0.006(7) 0.008(8) -0.024(8)
C6 0.039(10) 0.042(10) 0.045(9) -0.002(8) -0.004(8) 0.000(8)
C7 0.041(10) 0.061(11) 0.030(8) -0.001(8) 0.004(7) 0.008(9)
C11 0.054(10) 0.022(8) 0.025(8) -0.008(7) 0.007(7) 0.004(8)
C12 0.065(13) 0.040(11) 0.062(11) 0.002(9) -0.021(10) 0.014(10)
C13 0.072(14) 0.041(11) 0.082(14) -0.016(10) 0.020(12) -0.023(11)
C14 0.052(12) 0.048(12) 0.081(14) -0.018(11) -0.004(10) -0.015(10)
C15 0.046(11) 0.066(13) 0.070(12) 0.005(11) -0.004(10) 0.024(10)
C16 0.057(11) 0.039(10) 0.053(10) -0.011(8) -0.008(9) 0.010(9)
C21 0.021(8) 0.036(9) 0.038(9) 0.008(7) 0.004(7) -0.003(7)
C22 0.072(13) 0.036(10) 0.070(12) 0.009(9) 0.040(10) 0.006(9)
C23 0.071(13) 0.040(10) 0.081(14) -0.012(10) 0.002(12) 0.033(10)
C24 0.074(13) 0.070(14) 0.049(11) 0.012(10) 0.039(10) 0.014(11)
C25 0.100(16) 0.040(11) 0.059(12) 0.029(9) 0.025(11) -0.007(11)
C26 0.060(11) 0.032(9) 0.050(10) -0.003(8) 0.027(9) 0.005(9)
C31 0.046(11) 0.033(9) 0.041(9) -0.006(7) 0.023(8) -0.007(8)
C32 0.042(11) 0.039(10) 0.071(12) 0.005(9) 0.016(10) 0.005(9)
C33 0.062(13) 0.054(13) 0.091(15) 0.027(11) 0.006(11) 0.012(11)
C34 0.070(15) 0.054(13) 0.081(14) 0.012(11) 0.040(12) 0.026(12)
C35 0.109(19) 0.042(12) 0.076(14) -0.003(10) 0.047(14) -0.006(12)
C36 0.059(12) 0.032(10) 0.059(11) -0.006(8) 0.021(9) -0.003(9)
C41 0.037(9) 0.019(8) 0.056(10) -0.009(7) 0.007(8) -0.004(7)
C42 0.046(11) 0.069(12) 0.049(11) -0.006(9) 0.007(9) -0.005(10)
C43 0.040(12) 0.091(15) 0.072(13) -0.009(11) 0.030(11) -0.002(11)
C44 0.073(15) 0.062(13) 0.079(14) -0.006(11) 0.044(13) -0.003(11)
C45 0.043(11) 0.055(11) 0.065(13) 0.006(9) -0.013(10) 0.012(10)
C46 0.040(11) 0.073(13) 0.048(10) 0.010(9) 0.004(9) -0.001(10)
C51 0.054(11) 0.048(11) 0.045(10) -0.009(9) 0.020(9) -0.011(10)
C52 0.043(13) 0.066(14) 0.106(16) -0.025(12) -0.004(12) 0.002(11)
C53 0.069(16) 0.088(17) 0.110(17) -0.047(14) 0.012(14) -0.032(14)
C54 0.031(12) 0.088(17) 0.126(19) 0.024(15) 0.005(12) -0.007(13)
C55 0.059(17) 0.058(15) 0.268(35) -0.045(19) -0.025(19) 0.000(13)
C56 0.038(12) 0.035(11) 0.170(22) -0.022(12) 0.003(13) -0.006(10)
C61 0.030(9) 0.043(10) 0.046(10) 0.011(8) 0.025(8) -0.001(8)
C62 0.077(13) 0.039(11) 0.053(11) 0.011(9) 0.010(10) -0.005(10)
C63 0.089(16) 0.060(13) 0.060(12) 0.006(11) 0.019(12) -0.002(12)
C64 0.081(15) 0.043(12) 0.114(19) 0.029(12) 0.042(14) 0.000(11)
C65 0.151(22) 0.101(19) 0.046(12) 0.010(12) 0.044(14) -0.001(17)
C66 0.137(18) 0.037(10) 0.035(10) 0.005(8) 0.042(11) -0.010(11)
C71 0.058(13) 0.039(10) 0.044(10) -0.007(8) 0.018(9) -0.006(9)
C72 0.058(13) 0.037(11) 0.078(13) -0.006(9) 0.018(10) 0.001(10)
C73 0.103(18) 0.039(12) 0.135(20) 0.002(13) 0.062(16) 0.007(14)
C74 0.061(15) 0.100(21) 0.126(20) 0.035(16) 0.039(15) 0.048(15)
C75 0.137(22) 0.020(10) 0.121(18) -0.001(11) 0.068(17) 0.011(13)
C76 0.065(13) 0.055(12) 0.056(11) -0.023(9) 0.029(10) -0.024(11)
C81 0.074(13) 0.042(10) 0.042(10) -0.013(8) 0.025(10) -0.025(10)
C82 0.109(17) 0.075(14) 0.074(14) -0.003(11) 0.058(13) -0.016(13)
C83 0.222(32) 0.098(19) 0.063(16) -0.052(15) 0.107(19) -0.090(22)
C84 0.173(30) 0.114(22) 0.033(14) 0.001(14) 0.004(17) -0.065(22)
C85 0.179(29) 0.154(26) 0.032(13) -0.015(14) 0.025(16) -0.046(22)
C86 0.090(16) 0.079(14) 0.044(12) -0.004(10) 0.008(11) -0.009(13)
C100 0.092(19) 0.019(17) 0.022(15) 0.030(10) 0.002(13) 0.040(15)
O100 0.123(20) 0.052(15) 0.045(14) -0.007(11) 0.046(14) -0.006(15)
C101 0.116(22) 0.069(27) 0.059(23) -0.004(20) 0.030(21) 0.005(24)
C102 0.084(27) 0.096(32) 0.070(24) -0.039(21) 0.005(19) 0.027(25)

loop_
_atom_site_label
_atom_site_type_symbol
_atom_site_fract_x
_atom_site_fract_y
_atom_site_fract_z
_atom_site_U_iso_or_equiv
_atom_site_thermal_displace_type
_atom_site_occupancy
_atom_site_calc_flag
_atom_site_refinement_flags
Ru1 Ru 0.39444(10) 0.48023(5) 0.15558(5) 0.0322(4) Uani 1 d .
Ru2 Ru 0.29865(10) 0.47449(5) 0.26298(5) 0.0360(4) Uani 1 d .
P1 P 0.3210(3) 0.3861(2) 0.1210(2) 0.0336(10) Uani 1 d .
P2 P 0.4901(3) 0.5697(2) 0.1915(2) 0.0357(10) Uani 1 d .
P3 P 0.2170(3) 0.3808(2) 0.2327(2) 0.0356(10) Uani 1 d .
P4 P 0.3746(4) 0.5675(2) 0.2968(2) 0.0404(11) Uani 1 d .
O1 O 0.6227(11) 0.4131(6) 0.2099(7) 0.094(5) Uani 1 d .
O2 O 0.3627(12) 0.5223(6) 0.0228(5) 0.079(4) Uani 1 d .
O3 O 0.5260(11) 0.4128(6) 0.3330(5) 0.076(4) Uani 1 d .
O4 O 0.1235(13) 0.4971(6) 0.3358(7) 0.103(6) Uani 1 d .
O5 O 0.1495(9) 0.5320(5) 0.1427(5) 0.053(3) Uani 1 d .
C1 C 0.5411(16) 0.4377(7) 0.1916(8) 0.054(5) Uani 1 d .
C2 C 0.3720(14) 0.5071(7) 0.0723(8) 0.050(4) Uani 1 d .
C3 C 0.4436(16) 0.4367(8) 0.3076(8) 0.054(5) Uani 1 d .
C4 C 0.1873(15) 0.4889(7) 0.3069(8) 0.059(5) Uani 1 d .
C5 C 0.2350(14) 0.5089(6) 0.1712(7) 0.038(4) Uani 1 d .
C6 C 0.2951(13) 0.3403(7) 0.1852(7) 0.045(4) Uani 1 d .
H6A H 0.2512(13) 0.3054(7) 0.1679(7) 0.054 Uiso 1 calc R
H6B H 0.3686(13) 0.3271(7) 0.2115(7) 0.054 Uiso 1 calc R
C7 C 0.5088(12) 0.5825(7) 0.2763(6) 0.045(4) Uani 1 d .
H7A H 0.5691(12) 0.5567(7) 0.3001(6) 0.054 Uiso 1 calc R
H7B H 0.5320(12) 0.6234(7) 0.2865(6) 0.054 Uiso 1 calc R
C11 C 0.1897(13) 0.3783(6) 0.0586(6) 0.034(4) Uani 1 d .
C12 C 0.1545(15) 0.3252(7) 0.0318(8) 0.062(5) Uani 1 d .
H12A H 0.1953(15) 0.2911(7) 0.0477(8) 0.075 Uiso 1 calc R
C13 C 0.0573(16) 0.3205(8) -0.0197(8) 0.065(5) Uani 1 d .
H13A H 0.0363(16) 0.2833(8) -0.0372(8) 0.078 Uiso 1 calc R
C14 C -0.0060(15) 0.3680(8) -0.0445(8) 0.064(5) Uani 1 d .
H14A H -0.0711(15) 0.3641(8) -0.0777(8) 0.077 Uiso 1 calc R
C15 C 0.0289(14) 0.4218(8) -0.0190(8) 0.064(5) Uani 1 d .
H15A H -0.0115(14) 0.4556(8) -0.0363(8) 0.077 Uiso 1 calc R
C16 C 0.1259(14) 0.4279(7) 0.0338(7) 0.054(5) Uani 1 d .
H16A H 0.1462(14) 0.4652(7) 0.0514(7) 0.064 Uiso 1 calc R
C21 C 0.4156(11) 0.3402(6) 0.0891(6) 0.032(4) Uani 1 d .
C22 C 0.4268(14) 0.2774(7) 0.0999(7) 0.055(5) Uani 1 d .
H22A H 0.3900(14) 0.2587(7) 0.1268(7) 0.066 Uiso 1 calc R
C23 C 0.4961(15) 0.2445(8) 0.0682(8) 0.067(6) Uani 1 d .
H23A H 0.5058(15) 0.2039(8) 0.0758(8) 0.080 Uiso 1 calc R
C24 C 0.5482(15) 0.2704(8) 0.0276(8) 0.060(5) Uani 1 d .
H24A H 0.5922(15) 0.2479(8) 0.0071(8) 0.072 Uiso 1 calc R
C25 C 0.5351(17) 0.3299(7) 0.0174(8) 0.066(5) Uani 1 d .
H25A H 0.5701(17) 0.3477(7) -0.0108(8) 0.079 Uiso 1 calc R
C26 C 0.4705(13) 0.3650(7) 0.0479(7) 0.045(4) Uani 1 d .
H26A H 0.4647(13) 0.4056(7) 0.0403(7) 0.054 Uiso 1 calc R
C31 C 0.4373(14) 0.6418(6) 0.1594(7) 0.038(4) Uani 1 d .
C32 C 0.3251(14) 0.6475(7) 0.1198(8) 0.050(4) Uani 1 d .
H32A H 0.2778(14) 0.6144(7) 0.1085(8) 0.060 Uiso 1 calc R
C33 C 0.2874(17) 0.7032(8) 0.0984(9) 0.072(6) Uani 1 d .
H33A H 0.2136(17) 0.7067(8) 0.0720(9) 0.086 Uiso 1 calc R
C34 C 0.3518(17) 0.7539(8) 0.1136(9) 0.065(5) Uani 1 d .
H34A H 0.3227(17) 0.7909(8) 0.0988(9) 0.078 Uiso 1 calc R
C35 C 0.4625(19) 0.7474(8) 0.1523(9) 0.072(6) Uani 1 d .
H35A H 0.5090(19) 0.7808(8) 0.1631(9) 0.086 Uiso 1 calc R
C36 C 0.5068(15) 0.6909(6) 0.1758(7) 0.049(4) Uani 1 d .
H36A H 0.5810(15) 0.6873(6) 0.2017(7) 0.058 Uiso 1 calc R
C41 C 0.6385(13) 0.5714(6) 0.1837(7) 0.038(4) Uani 1 d .
C42 C 0.6526(14) 0.5716(7) 0.1204(7) 0.056(5) Uani 1 d .
H42A H 0.5883(14) 0.5729(7) 0.0863(7) 0.067 Uiso 1 calc R
C43 C 0.7611(15) 0.5699(8) 0.1116(9) 0.065(5) Uani 1 d .
H43A H 0.7694(15) 0.5700(8) 0.0711(9) 0.078 Uiso 1 calc R
C44 C 0.8611(18) 0.5678(8) 0.1617(9) 0.067(5) Uani 1 d .
H44A H 0.9345(18) 0.5663(8) 0.1549(9) 0.080 Uiso 1 calc R
C45 C 0.8457(15) 0.5682(7) 0.2202(8) 0.059(5) Uani 1 d .
H45A H 0.9110(15) 0.5679(7) 0.2537(8) 0.071 Uiso 1 calc R
C46 C 0.7365(14) 0.5690(8) 0.2334(7) 0.055(5) Uani 1 d .
H46A H 0.7303(14) 0.5680(8) 0.2744(7) 0.065 Uiso 1 calc R
C51 C 0.0636(14) 0.3741(7) 0.1884(7) 0.048(4) Uani 1 d .
C52 C 0.0182(16) 0.3260(9) 0.1563(9) 0.076(6) Uani 1 d .
H52A H 0.0665(16) 0.2939(9) 0.1550(9) 0.091 Uiso 1 calc R
C53 C -0.0940(19) 0.3214(10) 0.1257(10) 0.091(7) Uani 1 d .
H53A H -0.1219(19) 0.2869(10) 0.1039(10) 0.109 Uiso 1 calc R
C54 C -0.1658(16) 0.3675(10) 0.1270(11) 0.085(7) Uani 1 d .
H54A H -0.2430(16) 0.3658(10) 0.1047(11) 0.101 Uiso 1 calc R
C55 C -0.1240(20) 0.4159(10) 0.1609(14) 0.141(12) Uani 1 d .
H55A H -0.1734(20) 0.4471(10) 0.1635(14) 0.169 Uiso 1 calc R
C56 C -0.0108(15) 0.4197(8) 0.1913(10) 0.086(7) Uani 1 d .
H56A H 0.0168(15) 0.4535(8) 0.2144(10) 0.103 Uiso 1 calc R
C61 C 0.2280(12) 0.3279(7) 0.2971(7) 0.037(4) Uani 1 d .
C62 C 0.2008(15) 0.2693(7) 0.2874(8) 0.058(5) Uani 1 d .
H62A H 0.1749(15) 0.2561(7) 0.2464(8) 0.069 Uiso 1 calc R
C63 C 0.2093(17) 0.2287(9) 0.3342(9) 0.070(6) Uani 1 d .
H63A H 0.1868(17) 0.1894(9) 0.3253(9) 0.083 Uiso 1 calc R
C64 C 0.2505(17) 0.2468(8) 0.3926(11) 0.077(6) Uani 1 d .
H64A H 0.2624(17) 0.2193(8) 0.4249(11) 0.092 Uiso 1 calc R
C65 C 0.2760(20) 0.3061(10) 0.4061(9) 0.096(7) Uani 1 d .
H65A H 0.3031(20) 0.3180(10) 0.4475(9) 0.116 Uiso 1 calc R
C66 C 0.2619(17) 0.3477(7) 0.3594(7) 0.066(6) Uani 1 d .
H66A H 0.2744(17) 0.3878(7) 0.3687(7) 0.079 Uiso 1 calc R
C71 C 0.2863(15) 0.6341(7) 0.2713(7) 0.046(4) Uani 1 d .
C72 C 0.1685(15) 0.6286(8) 0.2464(8) 0.057(5) Uani 1 d .
H72A H 0.1362(15) 0.5909(8) 0.2397(8) 0.069 Uiso 1 calc R
C73 C 0.0980(20) 0.6773(9) 0.2315(10) 0.087(7) Uani 1 d .
H73A H 0.0194(20) 0.6729(9) 0.2135(10) 0.104 Uiso 1 calc R
C74 C 0.1451(19) 0.7312(11) 0.2434(10) 0.093(8) Uani 1 d .
H74A H 0.0973(19) 0.7643(11) 0.2344(10) 0.112 Uiso 1 calc R
C75 C 0.2629(22) 0.7398(8) 0.2689(10) 0.086(7) Uani 1 d .
H75A H 0.2932(22) 0.7780(8) 0.2755(10) 0.104 Uiso 1 calc R
C76 C 0.3344(16) 0.6905(7) 0.2841(7) 0.056(5) Uani 1 d .
H76A H 0.4129(16) 0.6950(7) 0.3025(7) 0.068 Uiso 1 calc R
C81 C 0.4224(16) 0.5782(7) 0.3843(7) 0.051(5) Uani 1 d .
C82 C 0.3360(19) 0.6008(8) 0.4118(9) 0.080(6) Uani 1 d .
H82A H 0.2626(19) 0.6112(8) 0.3883(9) 0.096 Uiso 1 calc R
C83 C 0.3707(28) 0.6064(10) 0.4790(10) 0.115(11) Uani 1 d .
H83A H 0.3198(28) 0.6212(10) 0.5006(10) 0.138 Uiso 1 calc R
C84 C 0.4807(28) 0.5893(12) 0.5104(10) 0.110(11) Uani 1 d .
H84A H 0.5048(28) 0.5938(12) 0.5534(10) 0.133 Uiso 1 calc R
C85 C 0.5513(26) 0.5669(12) 0.4804(10) 0.122(11) Uani 1 d .
H85A H 0.6231(26) 0.5540(12) 0.5039(10) 0.147 Uiso 1 calc R
C86 C 0.5284(19) 0.5612(8) 0.4187(8) 0.073(6) Uani 1 d .
H86A H 0.5831(19) 0.5460(8) 0.3998(8) 0.088 Uiso 1 calc R
C100 C 0.1390(28) 0.1618(13) 0.1093(13) 0.046(7) Uani 0.50 d PDU
O100 O 0.2011(23) 0.1877(10) 0.1465(10) 0.069(7) Uani 0.50 d PU
C101 C 0.0236(32) 0.1520(17) 0.1135(16) 0.080(10) Uani 0.50 d PDU
H10A H 0.0117(32) 0.1725(17) 0.1493(16) 0.120 Uiso 0.50 calc PR
H10B H 0.0113(32) 0.1102(17) 0.1176(16) 0.120 Uiso 0.50 calc PR
H10C H -0.0297(32) 0.1667(17) 0.0765(16) 0.120 Uiso 0.50 calc PR
C102 C 0.1725(33) 0.1343(18) 0.0583(15) 0.086(13) Uani 0.50 d PDU
H10D H 0.2514(33) 0.1441(18) 0.0605(15) 0.129 Uiso 0.50 calc PR
H10E H 0.1238(33) 0.1484(18) 0.0196(15) 0.129 Uiso 0.50 calc PR
H10F H 0.1648(33) 0.0919(18) 0.0607(15) 0.129 Uiso 0.50 calc PR

loop_
_atom_type_symbol
_atom_type_description
_atom_type_scat_dispersion_real
_atom_type_scat_dispersion_imag
_atom_type_scat_source
C C 0.0033 0.0016 'International Tables Vol C Tables 4.2.6.8 and 6.1.1.4'
H H 0.0000 0.0000 'International Tables Vol C Tables 4.2.6.8 and 6.1.1.4'
O O 0.0106 0.0060 'International Tables Vol C Tables 4.2.6.8 and 6.1.1.4'
P P 0.1023 0.0942 'International Tables Vol C Tables 4.2.6.8 and 6.1.1.4'
Ru Ru -1.2594 0.8363 'International Tables Vol C Tables 4.2.6.8 and 6.1.1.4'

loop_
_geom_angle_atom_site_label_1
_geom_angle_atom_site_label_2
_geom_angle_atom_site_label_3
_geom_angle
C2 Ru1 C1 115.8(7)
C2 Ru1 C5 98.9(6)
C1 Ru1 C5 145.3(7)
C2 Ru1 P1 91.3(5)
C1 Ru1 P1 85.1(5)
C5 Ru1 P1 92.8(4)
C2 Ru1 P2 89.5(5)
C1 Ru1 P2 88.4(5)
C5 Ru1 P2 93.8(4)
P1 Ru1 P2 173.15(15)
C2 Ru1 Ru2 145.8(5)
C1 Ru1 Ru2 98.4(5)
C5 Ru1 Ru2 47.0(4)
P1 Ru1 Ru2 91.93(10)
P2 Ru1 Ru2 91.22(10)
C4 Ru2 C3 118.1(7)
C4 Ru2 C5 107.9(7)
C3 Ru2 C5 133.9(7)
C4 Ru2 P4 87.1(5)
C3 Ru2 P4 90.3(5)
C5 Ru2 P4 89.7(4)
C4 Ru2 P3 90.2(5)
C3 Ru2 P3 90.3(5)
C5 Ru2 P3 91.8(4)
P4 Ru2 P3 177.17(15)
C4 Ru2 Ru1 154.9(6)
C3 Ru2 Ru1 86.9(5)
C5 Ru2 Ru1 47.0(4)
P4 Ru2 Ru1 91.13(11)
P3 Ru2 Ru1 91.67(10)
C21 P1 C11 98.9(6)
C21 P1 C6 103.4(7)
C11 P1 C6 104.4(7)
C21 P1 Ru1 115.1(5)
C11 P1 Ru1 120.9(5)
C6 P1 Ru1 112.0(5)
C31 P2 C41 101.1(7)
C31 P2 C7 101.4(7)
C41 P2 C7 103.0(7)
C31 P2 Ru1 122.7(5)
C41 P2 Ru1 112.7(5)
C7 P2 Ru1 113.4(5)
C6 P3 C61 100.5(7)
C6 P3 C51 103.8(7)
C61 P3 C51 102.8(7)
C6 P3 Ru2 112.0(5)
C61 P3 Ru2 114.7(5)
C51 P3 Ru2 120.6(5)
C7 P4 C71 104.4(7)
C7 P4 C81 100.4(7)
C71 P4 C81 102.1(7)
C7 P4 Ru2 112.7(5)
C71 P4 Ru2 119.2(5)
C81 P4 Ru2 115.7(5)
O1 C1 Ru1 177.8(16)
O2 C2 Ru1 177.4(15)
O3 C3 Ru2 177.5(16)
O4 C4 Ru2 177.0(18)
O5 C5 Ru1 137.8(11)
O5 C5 Ru2 136.2(12)
Ru1 C5 Ru2 86.0(6)
P3 C6 P1 112.4(8)
P4 C7 P2 110.0(7)
C12 C11 C16 117.3(13)
C12 C11 P1 122.1(11)
C16 C11 P1 120.5(11)
C11 C12 C13 121.5(15)
C14 C13 C12 122.2(16)
C13 C14 C15 117.3(16)
C14 C15 C16 121.8(16)
C11 C16 C15 119.8(14)
C26 C21 C22 118.1(14)
C26 C21 P1 119.1(11)
C22 C21 P1 122.6(11)
C23 C22 C21 118.1(15)
C24 C23 C22 122.1(16)
C23 C24 C25 118.7(17)
C24 C25 C26 122.0(16)
C21 C26 C25 120.9(14)
C36 C31 C32 120.4(14)
C36 C31 P2 119.2(12)
C32 C31 P2 120.4(11)
C33 C32 C31 118.4(16)
C34 C33 C32 124.0(18)
C33 C34 C35 116.9(17)
C34 C35 C36 121.8(18)
C31 C36 C35 118.5(16)
C46 C41 C42 118.8(14)
C46 C41 P2 124.5(12)
C42 C41 P2 116.6(11)
C43 C42 C41 119.3(15)
C42 C43 C44 122.4(17)
C45 C44 C43 117.1(17)
C44 C45 C46 124.1(17)
C41 C46 C45 118.3(15)
C52 C51 C56 116.8(16)
C52 C51 P3 124.3(14)
C56 C51 P3 118.8(13)
C51 C52 C53 123.3(19)
C52 C53 C54 119.3(19)
C55 C54 C53 118.9(19)
C54 C55 C56 120.8(21)
C55 C56 C51 120.6(18)
C62 C61 C66 117.2(14)
C62 C61 P3 122.5(12)
C66 C61 P3 120.3(12)
C61 C62 C63 124.0(17)
C64 C63 C62 118.2(18)
C63 C64 C65 120.9(19)
C66 C65 C64 121.0(19)
C65 C66 C61 118.3(16)
C72 C71 C76 119.3(16)
C72 C71 P4 119.8(12)
C76 C71 P4 120.3(13)
C73 C72 C71 121.8(17)
C74 C73 C72 118.3(21)
C73 C74 C75 122.6(20)
C76 C75 C74 119.0(18)
C75 C76 C71 118.7(17)
C86 C81 C82 122.6(17)
C86 C81 P4 122.2(14)
C82 C81 P4 115.0(15)
C81 C82 C83 115.1(21)
C84 C83 C82 118.8(23)
C85 C84 C83 120.8(23)
C84 C85 C86 124.9(29)
C85 C86 C81 117.8(23)
O100 C100 C101 120.2(30)
O100 C100 C102 122.4(32)
C101 C100 C102 117.2(35)

loop_
_geom_bond_atom_site_label_1
_geom_bond_atom_site_label_2
_geom_bond_distance
Ru1 C2 1.90(2)
Ru1 C1 1.98(2)
Ru1 C5 2.13(2)
Ru1 P1 2.346(4)
Ru1 P2 2.352(4)
Ru1 Ru2 2.903(2)
Ru2 C4 1.87(2)
Ru2 C3 1.96(2)
Ru2 C5 2.13(2)
Ru2 P4 2.327(4)
Ru2 P3 2.347(4)
P1 C21 1.807(14)
P1 C11 1.818(14)
P1 C6 1.847(15)
P2 C31 1.817(15)
P2 C41 1.832(15)
P2 C7 1.858(13)
P3 C6 1.824(15)
P3 C61 1.838(14)
P3 C51 1.85(2)
P4 C7 1.814(15)
P4 C71 1.84(2)
P4 C81 1.89(2)
O1 C1 1.11(2)
O2 C2 1.13(2)
O3 C3 1.14(2)
O4 C4 1.13(2)
O5 C5 1.18(2)
C11 C12 1.35(2)
C11 C16 1.38(2)
C12 C13 1.41(2)
C13 C14 1.34(2)
C14 C15 1.36(2)
C15 C16 1.43(2)
C21 C26 1.37(2)
C21 C22 1.43(2)
C22 C23 1.43(2)
C23 C24 1.35(2)
C24 C25 1.36(2)
C25 C26 1.40(2)
C31 C36 1.38(2)
C31 C32 1.41(2)
C32 C33 1.37(2)
C33 C34 1.37(2)
C34 C35 1.39(2)
C35 C36 1.42(2)
C41 C46 1.39(2)
C41 C42 1.46(2)
C42 C43 1.37(2)
C43 C44 1.41(2)
C44 C45 1.36(2)
C45 C46 1.41(2)
C51 C52 1.33(2)
C51 C56 1.37(2)
C52 C53 1.35(2)
C53 C54 1.35(3)
C54 C55 1.34(3)
C55 C56 1.35(2)
C61 C62 1.36(2)
C61 C66 1.41(2)
C62 C63 1.37(2)
C63 C64 1.33(2)
C64 C65 1.38(3)
C65 C66 1.37(2)
C71 C72 1.38(2)
C71 C76 1.39(2)
C72 C73 1.37(2)
C73 C74 1.33(3)
C74 C75 1.39(3)
C75 C76 1.39(2)
C81 C86 1.36(2)
C81 C82 1.42(2)
C82 C83 1.45(3)
C83 C84 1.38(3)
C84 C85 1.31(3)
C85 C86 1.33(2)
C100 O100 1.12(3)
C100 C101 1.43(3)
C100 C102 1.44(3)
